data_7049540
loop_
_publ_author_name
'Zhao, Wen'
'Cui, Huihui'
'Chen, Xiao-Yun'
'Yi, Gangji'
'Chen, Lei'
'Yuan, Aihua'
'Luo, Cheng-Lin'

_publ_section_title
;
 An eight-coordinate ytterbium complex with a hexagonal bipyramid geometry
 exhibiting field-induced single-ion magnet behaviour.
;
_journal_issue 17
_journal_name_full 'Dalton transactions (Cambridge, England : 2003)'
_journal_page_first 5621
_journal_page_last 5626
_journal_paper_doi 10.1039/c9dt00663j
_journal_volume 48
_journal_year 2019
_chemical_formula_sum 'C24 H54 N3 O11 P2 Yb'
_chemical_formula_weight 795.68
_space_group_crystal_system hexagonal
_space_group_IT_number 194
_space_group_name_Hall '-P 6c 2c'
_space_group_name_H-M_alt 'P 63/m m c'
_symmetry_space_group_name_Hall '-P 6c 2c'
_symmetry_space_group_name_H-M 'P 63/m m c'
_atom_sites_solution_hydrogens mixed
_audit_creation_method SHELXL-2018/3
_audit_update_record
;
2019-03-10 deposited with the CCDC.    2019-03-25 downloaded from the CCDC.
;
_cell_angle_alpha 90
_cell_angle_beta 90
_cell_angle_gamma 120
_cell_formula_units_Z 2
_cell_length_a 13.8721(8)
_cell_length_b 13.8721(8)
_cell_length_c 15.0022(18)
_cell_measurement_reflns_used 4387
_cell_measurement_temperature 296(2)
_cell_measurement_theta_max 24.79
_cell_measurement_theta_min 2.72
_cell_volume 2500.2(4)
_computing_structure_refinement 'SHELXL-2018/3 (Sheldrick, 2018)'
_diffrn_ambient_temperature 296(2)
_diffrn_measured_fraction_theta_full 0.999
_diffrn_measured_fraction_theta_max 0.999
_diffrn_measurement_device_type 'CCD area detector'
_diffrn_measurement_method 'phi and omega scans'
_diffrn_radiation_type MoK\a
_diffrn_radiation_wavelength 0.71073
_diffrn_reflns_av_R_equivalents 0.0617
_diffrn_reflns_av_unetI/netI 0.0221
_diffrn_reflns_Laue_measured_fraction_full 0.999
_diffrn_reflns_Laue_measured_fraction_max 0.999
_diffrn_reflns_limit_h_max 16
_diffrn_reflns_limit_h_min -17
_diffrn_reflns_limit_k_max 17
_diffrn_reflns_limit_k_min -13
_diffrn_reflns_limit_l_max 18
_diffrn_reflns_limit_l_min -18
_diffrn_reflns_number 19615
_diffrn_reflns_point_group_measured_fraction_full 0.999
_diffrn_reflns_point_group_measured_fraction_max 0.999
_diffrn_reflns_theta_full 25.242
_diffrn_reflns_theta_max 25.996
_diffrn_reflns_theta_min 2.172
_exptl_absorpt_coefficient_mu 1.972
_exptl_absorpt_correction_T_max 0.6282
_exptl_absorpt_correction_T_min 0.5711
_exptl_absorpt_correction_type multi-scan
_exptl_absorpt_process_details sadabs
_exptl_crystal_colour colourless
_exptl_crystal_density_diffrn 1.057
_exptl_crystal_description block
_exptl_crystal_F_000 814
_exptl_crystal_size_max 0.360
_exptl_crystal_size_mid 0.350
_exptl_crystal_size_min 0.300
_refine_diff_density_max 0.894
_refine_diff_density_min -2.968
_refine_diff_density_rms 0.130
_refine_ls_extinction_method none
_refine_ls_goodness_of_fit_ref 1.165
_refine_ls_hydrogen_treatment constr
_refine_ls_matrix_type full
_refine_ls_number_parameters 45
_refine_ls_number_reflns 966
_refine_ls_number_restraints 30
_refine_ls_restrained_S_all 1.185
_refine_ls_R_factor_all 0.0840
_refine_ls_R_factor_gt 0.0756
_refine_ls_shift/su_max 0.000
_refine_ls_shift/su_mean 0.000
_refine_ls_structure_factor_coef Fsqd
_refine_ls_weighting_details 'w=1/[\s^2^(Fo^2^)+(0.1507P)^2^+4.7662P] where P=(Fo^2^+2Fc^2^)/3'
_refine_ls_weighting_scheme calc
_refine_ls_wR_factor_gt 0.2339
_refine_ls_wR_factor_ref 0.2410
_reflns_Friedel_coverage 0.000
_reflns_number_gt 818
_reflns_number_total 966
_reflns_threshold_expression 'I > 2\s(I)'
_cod_data_source_file c9dt00663j2.cif
_cod_data_source_block 1-Yb
_cod_depositor_comments 'Adding full bibliography for 7049540--7049541.cif.'
_cod_database_code 7049540
_shelx_shelxl_version_number 2018/3
_shelx_space_group_comment
;
The symmetry employed for this shelxl refinement is uniquely defined
by the following loop, which should always be used as a source of
symmetry information in preference to the above space-group names.
They are only intended as comments.
;
_shelx_estimated_absorpt_t_min 0.537
_shelx_estimated_absorpt_t_max 0.589

loop_
_space_group_symop_operation_xyz
'x, y, z'
'-y, x-y, z'
'-x+y, -x, z'
'-x, -y, z+1/2'
'y, -x+y, z+1/2'
'x-y, x, z+1/2'
'y, x, -z'
'x-y, -y, -z'
'-x, -x+y, -z'
'-y, -x, -z+1/2'
'-x+y, y, -z+1/2'
'x, x-y, -z+1/2'
'-x, -y, -z'
'y, -x+y, -z'
'x-y, x, -z'
'x, y, -z-1/2'
'-y, x-y, -z-1/2'
'-x+y, -x, -z-1/2'
'-y, -x, z'
'-x+y, y, z'
'x, x-y, z'
'y, x, z-1/2'
'x-y, -y, z-1/2'
'-x, -x+y, z-1/2'

loop_
_atom_site_label
_atom_site_type_symbol
_atom_site_fract_x
_atom_site_fract_y
_atom_site_fract_z
_atom_site_U_iso_or_equiv
_atom_site_adp_type
_atom_site_occupancy
_atom_site_site_symmetry_order
_atom_site_calc_flag
_atom_site_refinement_flags_posn
_atom_site_refinement_flags_adp
_atom_site_refinement_flags_occupancy
Yb1 Yb 0.666667 0.333333 0.250000 0.0710(6) Uani 1 12 d S TU P
P1 P 0.666667 0.333333 0.0063(6) 0.0831(14) Uani 1 6 d S TU P
O1 O 0.666667 0.333333 0.1121(12) 0.071(3) Uani 1 6 d S TU P
O2 O 0.5006(10) 0.3443(10) 0.250000 0.126(4) Uani 1 2 d S TU P
O3 O 0.4982(7) 0.5018(7) 0.250000 0.143(7) Uani 1 4 d S T P
N1 N 0.5485(6) 0.4515(6) 0.250000 0.110(4) Uani 1 4 d S TU P
C1 C 0.7403(6) 0.2597(6) -0.0406(13) 0.139(6) Uani 1 2 d DS TU P
C2 C 0.7495(10) 0.2505(10) -0.1419(13) 0.169(7) Uani 1 2 d DS TU P
H2A H 0.788342 0.211658 -0.155726 0.253 Uiso 1 2 d R U P
H2B H 0.676032 0.215040 -0.166446 0.253 Uiso 1 1 d R U .
C3 C 0.8505(11) 0.3065(15) 0.0089(14) 0.176(6) Uani 1 1 d D U .
H3A H 0.839700 0.317838 0.070421 0.264 Uiso 1 1 calc R U .
H3B H 0.903788 0.376209 -0.017288 0.264 Uiso 1 1 calc R U .
H3C H 0.877442 0.254983 0.004883 0.264 Uiso 1 1 calc R U .

loop_
_atom_site_aniso_label
_atom_site_aniso_U_11
_atom_site_aniso_U_22
_atom_site_aniso_U_33
_atom_site_aniso_U_23
_atom_site_aniso_U_13
_atom_site_aniso_U_12
Yb1 0.0336(5) 0.0336(5) 0.1460(13) 0.000 0.000 0.0168(3)
P1 0.0469(16) 0.0469(16) 0.156(3) 0.000 0.000 0.0234(8)
O1 0.039(4) 0.039(4) 0.134(4) 0.000 0.000 0.019(2)
O2 0.070(6) 0.115(8) 0.214(10) 0.000 0.000 0.062(7)
O3 0.168(15) 0.168(15) 0.173(14) 0.000 0.000 0.143(17)
N1 0.085(7) 0.085(7) 0.196(11) 0.000 0.000 0.069(8)
C1 0.120(9) 0.120(9) 0.222(16) -0.022(5) 0.022(5) 0.093(10)
C2 0.144(10) 0.144(10) 0.243(17) -0.029(7) 0.029(7) 0.089(12)
C3 0.108(9) 0.175(12) 0.273(17) -0.025(10) 0.006(10) 0.093(10)

loop_
_atom_type_symbol
_atom_type_description
_atom_type_scat_dispersion_real
_atom_type_scat_dispersion_imag
_atom_type_scat_source
C C 0.0033 0.0016 'International Tables Vol C Tables 4.2.6.8 and 6.1.1.4'
H H 0.0000 0.0000 'International Tables Vol C Tables 4.2.6.8 and 6.1.1.4'
O O 0.0106 0.0060 'International Tables Vol C Tables 4.2.6.8 and 6.1.1.4'
N N 0.0061 0.0033 'International Tables Vol C Tables 4.2.6.8 and 6.1.1.4'
P P 0.1023 0.0942 'International Tables Vol C Tables 4.2.6.8 and 6.1.1.4'
Yb Yb -0.3850 5.5486 'International Tables Vol C Tables 4.2.6.8 and 6.1.1.4'

loop_
_geom_angle_atom_site_label_1
_geom_angle_atom_site_label_2
_geom_angle_atom_site_label_3
_geom_angle
_geom_angle_site_symmetry_1
_geom_angle_site_symmetry_3
O1 Yb1 O1 180.0 16_556 .
O1 Yb1 O2 90.002(2) 16_556 20_655
O1 Yb1 O2 90.000(2) . 20_655
O1 Yb1 O2 90.002(1) 16_556 2_655
O1 Yb1 O2 90.000(1) . 2_655
O2 Yb1 O2 66.3(6) 20_655 2_655
O1 Yb1 O2 90.000(2) 16_556 3_665
O1 Yb1 O2 90.000(2) . 3_665
O2 Yb1 O2 53.7(6) 20_655 3_665
O2 Yb1 O2 120.002(1) 2_655 3_665
O1 Yb1 O2 90.000(2) 16_556 21
O1 Yb1 O2 90.000(2) . 21
O2 Yb1 O2 120.002(1) 20_655 21
O2 Yb1 O2 53.7(6) 2_655 21
O2 Yb1 O2 173.7(6) 3_665 21
O1 Yb1 O2 89.998(1) 16_556 .
O1 Yb1 O2 90.000(2) . .
O2 Yb1 O2 173.7(6) 20_655 .
O2 Yb1 O2 119.999(2) 2_655 .
O2 Yb1 O2 119.999(1) 3_665 .
O2 Yb1 O2 66.3(6) 21 .
O1 Yb1 O2 89.998(1) 16_556 19_665
O1 Yb1 O2 90.000(1) . 19_665
O2 Yb1 O2 120.000(3) 20_655 19_665
O2 Yb1 O2 173.7(6) 2_655 19_665
O2 Yb1 O2 66.3(6) 3_665 19_665
O2 Yb1 O2 119.998(2) 21 19_665
O2 Yb1 O2 53.7(6) . 19_665
O1 Yb1 N1 90.001(2) 16_556 3_665
O1 Yb1 N1 90.000(2) . 3_665
O2 Yb1 N1 26.8(3) 20_655 3_665
O2 Yb1 N1 93.2(3) 2_655 3_665
O2 Yb1 N1 26.8(3) 3_665 3_665
O2 Yb1 N1 146.8(3) 21 3_665
O2 Yb1 N1 146.8(3) . 3_665
O2 Yb1 N1 93.2(3) 19_665 3_665
O1 Yb1 N1 90.001(2) 16_556 2_655
O1 Yb1 N1 90.000(2) . 2_655
O2 Yb1 N1 93.2(3) 20_655 2_655
O2 Yb1 N1 26.8(3) 2_655 2_655
O2 Yb1 N1 146.8(3) 3_665 2_655
O2 Yb1 N1 26.8(3) 21 2_655
O2 Yb1 N1 93.2(3) . 2_655
O2 Yb1 N1 146.8(3) 19_665 2_655
N1 Yb1 N1 120.0 3_665 2_655
O1 P1 C1 111.7(6) . .
O1 P1 C1 111.7(6) . 3_665
C1 P1 C1 107.2(7) . 3_665
O1 P1 C1 111.7(6) . 2_655
C1 P1 C1 107.2(7) . 2_655
C1 P1 C1 107.2(7) 3_665 2_655
P1 O1 Yb1 180.0 . .
N1 O2 Yb1 96.6(9) . .
O3 N1 O2 123.5(8) . 19_665
O3 N1 O2 123.5(8) . .
O2 N1 O2 113.1(15) 19_665 .
C3 C1 C3 91.4(17) . 19_665
C3 C1 C2 114.3(10) . .
C3 C1 C2 114.3(10) 19_665 .
C3 C1 P1 106.5(10) . .
C3 C1 P1 106.5(10) 19_665 .
C2 C1 P1 119.9(13) . .
C1 C2 H2A 110.8 . .
C1 C2 H2B 108.3 . .
H2A C2 H2B 112.4 . .
C1 C2 H2B 108.3(6) . 19_665
H2A C2 H2B 112.4 . 19_665
H2B C2 H2B 104.4 . 19_665
C1 C3 H3A 109.5 . .
C1 C3 H3B 109.5 . .
H3A C3 H3B 109.5 . .
C1 C3 H3C 109.5 . .
H3A C3 H3C 109.5 . .
H3B C3 H3C 109.5 . .

loop_
_geom_bond_atom_site_label_1
_geom_bond_atom_site_label_2
_geom_bond_distance
_geom_bond_site_symmetry_2
Yb1 O1 2.069(18) 16_556
Yb1 O1 2.069(18) .
Yb1 O2 2.384(12) 20_655
Yb1 O2 2.384(12) 2_655
Yb1 O2 2.384(12) 3_665
Yb1 O2 2.384(12) 21
Yb1 O2 2.384(12) .
Yb1 O2 2.384(12) 19_665
Yb1 N1 2.839(14) 3_665
Yb1 N1 2.839(14) 2_655
P1 O1 1.59(2) .
P1 C1 1.904(14) .
P1 C1 1.904(14) 3_665
P1 C1 1.904(14) 2_655
O2 N1 1.290(13) .
O3 N1 1.21(2) .
C1 C3 1.522(9) .
C1 C3 1.522(9) 19_665
C1 C2 1.536(9) .
C2 H2A 0.9573 .
C2 H2B 0.9562 .
C2 H2B 0.9561 19_665
C3 H3A 0.9600 .
C3 H3B 0.9600 .
C3 H3C 0.9600 .
